data_1576181
loop_
_publ_author_name
'Su, Chang-Yuan'
'Yi, Heng-Guan'
'Ni, Hao-Fei'
'Du, Guowei'
'Xia, San-Qiang'
'Liu, Zunqi'
'Zhang, Zhi-Xu'
'Fu, Da-Wei'

_publ_section_title
;
 Two-dimensional Lead-Free Double Perovskite Ferroelastic with Dynamic
 Thermochromism
;
_journal_name_full 'Chemical Science'
_journal_paper_doi 10.1039/D5SC05158D
_journal_year 2025
_chemical_formula_moiety 'Ag Bi Br8, 4(C5 H12 N)'
_chemical_formula_sum 'C20 H48 Ag Bi Br8 N4'
_chemical_formula_weight 1300.75
_space_group_crystal_system monoclinic
_space_group_IT_number 14
_space_group_name_Hall '-P 2ybc'
_space_group_name_H-M_alt 'P 1 21/c 1'
_atom_sites_solution_hydrogens mixed
_audit_creation_date 2023-06-04
_audit_creation_method
;
Olex2 1.5
(compiled 2022.04.07 svn.rca3783a0 for OlexSys, GUI svn.r6498)
;
_audit_update_record
;
2023-06-20 deposited with the CCDC.	2025-10-27 downloaded from the CCDC.
;
_cell_angle_alpha 90
_cell_angle_beta 98.040(6)
_cell_angle_gamma 90
_cell_formula_units_Z 2
_cell_length_a 8.1901(14)
_cell_length_b 8.2705(14)
_cell_length_c 26.638(5)
_cell_measurement_reflns_used 9974
_cell_measurement_temperature 150.15
_cell_measurement_theta_max 34.39
_cell_measurement_theta_min 2.46
_cell_volume 1786.6(5)
_computing_molecular_graphics 'Olex2 1.5 (Dolomanov et al., 2009)'
_computing_publication_material 'Olex2 1.5 (Dolomanov et al., 2009)'
_computing_structure_refinement 'SHELXL 2018/3 (Sheldrick, 2015)'
_computing_structure_solution 'SHELXT 2018/2 (Sheldrick, 2018)'
_diffrn_ambient_temperature 150.15
_diffrn_measured_fraction_theta_full 0.998
_diffrn_measured_fraction_theta_max 0.994
_diffrn_measurement_device_type 'Bruker APEX-II CCD'
_diffrn_measurement_method '\f and \w scans'
_diffrn_radiation_type MoK\a
_diffrn_radiation_wavelength 0.71073
_diffrn_reflns_av_R_equivalents 0.1064
_diffrn_reflns_av_unetI/netI 0.0836
_diffrn_reflns_Laue_measured_fraction_full 0.998
_diffrn_reflns_Laue_measured_fraction_max 0.994
_diffrn_reflns_limit_h_max 14
_diffrn_reflns_limit_h_min -13
_diffrn_reflns_limit_k_max 14
_diffrn_reflns_limit_k_min -14
_diffrn_reflns_limit_l_max 47
_diffrn_reflns_limit_l_min -47
_diffrn_reflns_number 63596
_diffrn_reflns_point_group_measured_fraction_full 0.998
_diffrn_reflns_point_group_measured_fraction_max 0.994
_diffrn_reflns_theta_full 25.242
_diffrn_reflns_theta_max 39.468
_diffrn_reflns_theta_min 2.512
_exptl_absorpt_coefficient_mu 14.429
_exptl_crystal_colour yellow
_exptl_crystal_density_diffrn 2.418
_exptl_crystal_description block
_exptl_crystal_F_000 1212
_refine_diff_density_max 6.881
_refine_diff_density_min -6.023
_refine_diff_density_rms 0.597
_refine_ls_extinction_method none
_refine_ls_goodness_of_fit_ref 1.253
_refine_ls_hydrogen_treatment constr
_refine_ls_matrix_type full
_refine_ls_number_parameters 157
_refine_ls_number_reflns 10633
_refine_ls_number_restraints 0
_refine_ls_restrained_S_all 1.253
_refine_ls_R_factor_all 0.1390
_refine_ls_R_factor_gt 0.1133
_refine_ls_shift/su_max 0.001
_refine_ls_shift/su_mean 0.000
_refine_ls_structure_factor_coef Fsqd
_refine_ls_weighting_details 'w=1/[\s^2^(Fo^2^)+156.8318P] where P=(Fo^2^+2Fc^2^)/3'
_refine_ls_weighting_scheme calc
_refine_ls_wR_factor_gt 0.2884
_refine_ls_wR_factor_ref 0.2974
_reflns_Friedel_coverage 0.000
_reflns_number_gt 7976
_reflns_number_total 10633
_reflns_threshold_expression 'I > 2\s(I)'
_cod_data_source_file d5sc05158d4.cif
_cod_data_source_block mo_2022_616_1s_150k_0m_a_pl
_cod_database_code 1576181
_shelx_shelxl_version_number 2018/3
_shelx_space_group_comment
;
The symmetry employed for this shelxl refinement is uniquely defined
by the following loop, which should always be used as a source of
symmetry information in preference to the above space-group names.
They are only intended as comments.
;
_olex2_refinement_description
;
1. Fixed Uiso
 At 1.2 times of:
  All C(H) groups, All C(H,H) groups, All N(H,H,H) groups
2.a Riding coordinates:
 N1(H1A,H1B,H1C), N2(H2A,H2B,H2C)
2.b Ternary CH refined with riding coordinates:
 C2(H2), C7(H7)
2.c Secondary CH2 refined with riding coordinates:
 C1(H1D,H1E), C3(H3A,H3B), C4(H4A,H4B), C5(H5A,H5B), C6(H6A,H6B), C8(H8A,H8B),
 C9(H9A,H9B), C10(H10A,H10B)
;
_olex2_submission_special_instructions 'No special instructions were received'

loop_
_space_group_symop_operation_xyz
'x, y, z'
'-x, y+1/2, -z+1/2'
'-x, -y, -z'
'x, -y-1/2, z-1/2'

loop_
_atom_site_label
_atom_site_type_symbol
_atom_site_fract_x
_atom_site_fract_y
_atom_site_fract_z
_atom_site_U_iso_or_equiv
_atom_site_adp_type
_atom_site_occupancy
_atom_site_site_symmetry_order
_atom_site_calc_flag
_atom_site_refinement_flags_posn
_atom_site_refinement_flags_adp
_atom_site_refinement_flags_occupancy
_atom_site_disorder_assembly
_atom_site_disorder_group
Bi1 Bi 0.500000 0.500000 0.500000 0.01431(6) Uani 1 2 d S . P . .
Ag1 Ag 1.000000 0.000000 0.500000 0.02094(15) Uani 1 2 d S . P . .
Br1 Br 0.69749(9) 0.21633(9) 0.50112(3) 0.01946(14) Uani 1 1 d . . . . .
Br2 Br 0.53919(10) 0.52453(9) 0.60877(3) 0.01911(14) Uani 1 1 d . . . . .
Br4 Br 0.78664(9) 0.69195(9) 0.49695(3) 0.01907(14) Uani 1 1 d . . . . .
Br6 Br 0.96943(10) 0.01979(9) 0.39979(3) 0.02067(15) Uani 1 1 d . . . . .
N1 N 0.6248(8) -0.0748(9) 0.5868(3) 0.0239(15) Uani 1 1 d . . . . .
H1A H 0.715324 -0.086532 0.610630 0.029 Uiso 1 1 d R U . . .
H1B H 0.656854 -0.043902 0.556920 0.029 Uiso 1 1 d R U . . .
H1C H 0.570024 -0.170612 0.582610 0.029 Uiso 1 1 d R U . . .
C1 C 0.5254(11) 0.0556(12) 0.6068(3) 0.0282(19) Uani 1 1 d . . . . .
H1D H 0.407515 0.043031 0.592864 0.034 Uiso 1 1 calc R U . . .
H1E H 0.563021 0.162869 0.596543 0.034 Uiso 1 1 calc R U . . .
C2 C 0.5479(13) 0.0424(11) 0.6648(3) 0.0263(18) Uani 1 1 d . . . . .
H2 H 0.666523 0.051196 0.679735 0.032 Uiso 1 1 calc R U . . .
C3 C 0.4380(17) 0.1597(12) 0.6905(4) 0.039(3) Uani 1 1 d . . . . .
H3A H 0.500095 0.248325 0.709556 0.047 Uiso 1 1 calc R U . . .
H3B H 0.342970 0.202611 0.667293 0.047 Uiso 1 1 calc R U . . .
C4 C 0.3930(16) 0.0213(16) 0.7242(4) 0.043(3) Uani 1 1 d . . . . .
H4A H 0.455062 0.022827 0.758896 0.051 Uiso 1 1 calc R U . . .
H4B H 0.273120 0.010510 0.725171 0.051 Uiso 1 1 calc R U . . .
C5 C 0.4603(15) -0.0982(12) 0.6888(4) 0.033(2) Uani 1 1 d . . . . .
H5A H 0.373680 -0.151872 0.664867 0.039 Uiso 1 1 calc R U . . .
H5B H 0.537182 -0.178687 0.706567 0.039 Uiso 1 1 calc R U . . .
N2 N 0.1144(8) 0.5861(9) 0.5890(3) 0.0221(14) Uani 1 1 d . . . . .
H2A H 0.218769 0.587025 0.605980 0.026 Uiso 1 1 d R U . . .
H2B H 0.065709 0.683435 0.592690 0.026 Uiso 1 1 d R U . . .
H2C H 0.117969 0.567264 0.555470 0.026 Uiso 1 1 d R U . . .
C6 C 0.0180(9) 0.4580(11) 0.6118(3) 0.0242(16) Uani 1 1 d . . . . .
H6A H 0.075301 0.352821 0.610953 0.029 Uiso 1 1 calc R U . . .
H6B H -0.092394 0.447391 0.591486 0.029 Uiso 1 1 calc R U . . .
C7 C -0.0009(12) 0.4994(13) 0.6657(4) 0.030(2) Uani 1 1 d . . . . .
H7 H -0.078133 0.592647 0.666746 0.036 Uiso 1 1 calc R U . . .
C8 C -0.0530(13) 0.3575(15) 0.6969(4) 0.033(2) Uani 1 1 d . . . . .
H8A H -0.169371 0.363165 0.703018 0.040 Uiso 1 1 calc R U . . .
H8B H -0.027985 0.250290 0.683326 0.040 Uiso 1 1 calc R U . . .
C9 C 0.0676(17) 0.4094(17) 0.7415(4) 0.042(3) Uani 1 1 d . . . . .
H9A H 0.138364 0.320532 0.757109 0.050 Uiso 1 1 calc R U . . .
H9B H 0.016595 0.469201 0.767543 0.050 Uiso 1 1 calc R U . . .
C10 C 0.1567(12) 0.5236(11) 0.7051(4) 0.0286(19) Uani 1 1 d . . . . .
H10A H 0.174450 0.636090 0.717316 0.034 Uiso 1 1 calc R U . . .
H10B H 0.258264 0.477172 0.694679 0.034 Uiso 1 1 calc R U . . .

loop_
_atom_site_aniso_label
_atom_site_aniso_U_11
_atom_site_aniso_U_22
_atom_site_aniso_U_33
_atom_site_aniso_U_23
_atom_site_aniso_U_13
_atom_site_aniso_U_12
Bi1 0.01390(11) 0.01247(10) 0.01656(11) 0.00100(11) 0.00220(9) 0.00044(11)
Ag1 0.0198(3) 0.0218(3) 0.0215(3) 0.0068(3) 0.0039(2) 0.0024(3)
Br1 0.0179(2) 0.0180(3) 0.0234(3) 0.0050(2) 0.0061(2) 0.0063(2)
Br2 0.0227(3) 0.0153(2) 0.0192(3) 0.0024(2) 0.0023(2) 0.0000(2)
Br4 0.0150(2) 0.0191(3) 0.0235(3) -0.0022(2) 0.0039(2) -0.0048(2)
Br6 0.0224(3) 0.0161(3) 0.0228(3) -0.0007(2) 0.0009(2) -0.0004(2)
N1 0.016(2) 0.025(3) 0.031(3) 0.005(3) 0.007(2) 0.001(2)
C1 0.025(3) 0.034(4) 0.025(3) -0.006(3) 0.001(3) 0.009(3)
C2 0.040(4) 0.020(3) 0.020(3) -0.001(2) 0.009(3) 0.001(3)
C3 0.065(6) 0.020(3) 0.036(4) 0.000(3) 0.020(4) 0.010(4)
C4 0.056(6) 0.042(5) 0.035(4) 0.010(4) 0.023(4) 0.012(5)
C5 0.052(5) 0.025(4) 0.024(3) 0.004(3) 0.014(3) -0.003(4)
N2 0.014(2) 0.025(3) 0.028(3) -0.005(2) 0.007(2) -0.004(2)
C6 0.016(2) 0.033(4) 0.026(3) -0.006(3) 0.014(2) -0.005(3)
C7 0.032(4) 0.029(4) 0.030(4) -0.002(4) 0.005(3) -0.002(4)
C8 0.034(4) 0.045(5) 0.022(3) 0.000(4) 0.006(3) -0.006(4)
C9 0.055(6) 0.046(6) 0.026(4) 0.000(4) 0.011(4) -0.010(5)
C10 0.033(4) 0.018(3) 0.034(4) -0.004(3) 0.002(3) 0.004(3)

loop_
_atom_type_symbol
_atom_type_description
_atom_type_scat_dispersion_real
_atom_type_scat_dispersion_imag
_atom_type_scat_source
C C 0.0033 0.0016 'International Tables Vol C Tables 4.2.6.8 and 6.1.1.4'
H H 0.0000 0.0000 'International Tables Vol C Tables 4.2.6.8 and 6.1.1.4'
Ag Ag -0.8971 1.1015 'International Tables Vol C Tables 4.2.6.8 and 6.1.1.4'
Bi Bi -4.1077 10.2566 'International Tables Vol C Tables 4.2.6.8 and 6.1.1.4'
Br Br -0.2901 2.4595 'International Tables Vol C Tables 4.2.6.8 and 6.1.1.4'
N N 0.0061 0.0033 'International Tables Vol C Tables 4.2.6.8 and 6.1.1.4'

loop_
_geom_angle_atom_site_label_1
_geom_angle_atom_site_label_2
_geom_angle_atom_site_label_3
_geom_angle
_geom_angle_site_symmetry_1
_geom_angle_site_symmetry_3
_geom_angle_publ_flag
Br1 Bi1 Br1 180.0 3_666 . ?
Br1 Bi1 Br2 93.69(2) . . ?
Br1 Bi1 Br2 93.69(2) 3_666 3_666 ?
Br1 Bi1 Br2 86.31(2) . 3_666 ?
Br1 Bi1 Br2 86.31(2) 3_666 . ?
Br2 Bi1 Br2 180.0 . 3_666 ?
Br4 Bi1 Br1 89.44(3) 3_666 3_666 ?
Br4 Bi1 Br1 89.44(3) . . ?
Br4 Bi1 Br1 90.56(3) . 3_666 ?
Br4 Bi1 Br1 90.56(3) 3_666 . ?
Br4 Bi1 Br2 89.24(2) 3_666 . ?
Br4 Bi1 Br2 89.25(2) . 3_666 ?
Br4 Bi1 Br2 90.75(2) . . ?
Br4 Bi1 Br2 90.76(2) 3_666 3_666 ?
Br4 Bi1 Br4 179.999(16) 3_666 . ?
Br1 Ag1 Br1 180.0 . 3_756 ?
Br6 Ag1 Br1 90.64(2) . . ?
Br6 Ag1 Br1 90.64(2) 3_756 3_756 ?
Br6 Ag1 Br1 89.36(2) . 3_756 ?
Br6 Ag1 Br1 89.36(2) 3_756 . ?
Br6 Ag1 Br6 180.0 . 3_756 ?
Bi1 Br1 Ag1 160.27(3) . . ?
H1A N1 H1B 109.5 . . ?
H1A N1 H1C 109.4 . . ?
H1B N1 H1C 109.5 . . ?
C1 N1 H1A 105.1 . . ?
C1 N1 H1B 110.3 . . ?
C1 N1 H1C 112.9 . . ?
N1 C1 H1D 110.1 . . ?
N1 C1 H1E 110.1 . . ?
N1 C1 C2 108.2(7) . . ?
H1D C1 H1E 108.4 . . ?
C2 C1 H1D 110.1 . . ?
C2 C1 H1E 110.1 . . ?
C1 C2 H2 111.7 . . ?
C1 C2 C3 114.0(8) . . ?
C1 C2 C5 118.2(8) . . ?
C3 C2 H2 111.7 . . ?
C3 C2 C5 87.5(8) . . ?
C5 C2 H2 111.7 . . ?
C2 C3 H3A 113.7 . . ?
C2 C3 H3B 113.7 . . ?
H3A C3 H3B 111.0 . . ?
C4 C3 C2 89.6(8) . . ?
C4 C3 H3A 113.7 . . ?
C4 C3 H3B 113.7 . . ?
C3 C4 H4A 113.8 . . ?
C3 C4 H4B 113.8 . . ?
H4A C4 H4B 111.0 . . ?
C5 C4 C3 89.1(8) . . ?
C5 C4 H4A 113.8 . . ?
C5 C4 H4B 113.8 . . ?
C2 C5 H5A 113.7 . . ?
C2 C5 H5B 113.7 . . ?
C4 C5 C2 89.9(8) . . ?
C4 C5 H5A 113.7 . . ?
C4 C5 H5B 113.7 . . ?
H5A C5 H5B 110.9 . . ?
H2A N2 H2B 109.5 . . ?
H2A N2 H2C 109.4 . . ?
H2B N2 H2C 109.4 . . ?
C6 N2 H2A 108.4 . . ?
C6 N2 H2B 108.5 . . ?
C6 N2 H2C 111.6 . . ?
N2 C6 H6A 109.5 . . ?
N2 C6 H6B 109.5 . . ?
N2 C6 C7 110.8(8) . . ?
H6A C6 H6B 108.1 . . ?
C7 C6 H6A 109.5 . . ?
C7 C6 H6B 109.5 . . ?
C6 C7 H7 110.5 . . ?
C6 C7 C8 114.6(9) . . ?
C6 C7 C10 119.0(8) . . ?
C8 C7 H7 110.5 . . ?
C8 C7 C10 90.1(7) . . ?
C10 C7 H7 110.5 . . ?
C7 C8 H8A 113.6 . . ?
C7 C8 H8B 113.6 . . ?
H8A C8 H8B 110.8 . . ?
C9 C8 C7 90.5(9) . . ?
C9 C8 H8A 113.6 . . ?
C9 C8 H8B 113.6 . . ?
C8 C9 H9A 113.7 . . ?
C8 C9 H9B 113.7 . . ?
C8 C9 C10 89.6(8) . . ?
H9A C9 H9B 111.0 . . ?
C10 C9 H9A 113.7 . . ?
C10 C9 H9B 113.7 . . ?
C7 C10 C9 85.8(8) . . ?
C7 C10 H10A 114.3 . . ?
C7 C10 H10B 114.3 . . ?
C9 C10 H10A 114.3 . . ?
C9 C10 H10B 114.3 . . ?
H10A C10 H10B 111.5 . . ?

loop_
_geom_bond_atom_site_label_1
_geom_bond_atom_site_label_2
_geom_bond_distance
_geom_bond_site_symmetry_2
_geom_bond_publ_flag
Bi1 Br1 2.8474(8) 3_666 ?
Bi1 Br1 2.8474(8) . ?
Bi1 Br2 2.8774(9) 3_666 ?
Bi1 Br2 2.8773(9) . ?
Bi1 Br4 2.8445(8) . ?
Bi1 Br4 2.8445(8) 3_666 ?
Ag1 Br1 3.0596(8) 3_756 ?
Ag1 Br1 3.0596(8) . ?
Ag1 Br6 2.6512(10) 3_756 ?
Ag1 Br6 2.6512(10) . ?
N1 H1A 0.9106 . ?
N1 H1B 0.9096 . ?
N1 H1C 0.9100 . ?
N1 C1 1.493(12) . ?
C1 H1D 0.9900 . ?
C1 H1E 0.9900 . ?
C1 C2 1.534(13) . ?
C2 H2 1.0000 . ?
C2 C3 1.548(15) . ?
C2 C5 1.551(14) . ?
C3 H3A 0.9900 . ?
C3 H3B 0.9900 . ?
C3 C4 1.531(16) . ?
C4 H4A 0.9900 . ?
C4 H4B 0.9900 . ?
C4 C5 1.522(16) . ?
C5 H5A 0.9900 . ?
C5 H5B 0.9900 . ?
N2 H2A 0.9101 . ?
N2 H2B 0.9099 . ?
N2 H2C 0.9104 . ?
N2 C6 1.500(11) . ?
C6 H6A 0.9900 . ?
C6 H6B 0.9900 . ?
C6 C7 1.506(13) . ?
C7 H7 1.0000 . ?
C7 C8 1.533(16) . ?
C7 C10 1.557(13) . ?
C8 H8A 0.9900 . ?
C8 H8B 0.9900 . ?
C8 C9 1.498(16) . ?
C9 H9A 0.9900 . ?
C9 H9B 0.9900 . ?
C9 C10 1.603(16) . ?
C10 H10A 0.9900 . ?
C10 H10B 0.9900 . ?

loop_
_geom_torsion_atom_site_label_1
_geom_torsion_atom_site_label_2
_geom_torsion_atom_site_label_3
_geom_torsion_atom_site_label_4
_geom_torsion
_geom_torsion_site_symmetry_1
_geom_torsion_site_symmetry_2
_geom_torsion_site_symmetry_3
_geom_torsion_site_symmetry_4
_geom_torsion_publ_flag
N1 C1 C2 C3 -174.3(8) . . . . ?
N1 C1 C2 C5 -73.7(11) . . . . ?
C1 C2 C3 C4 134.6(9) . . . . ?
C1 C2 C5 C4 -130.8(9) . . . . ?
C2 C3 C4 C5 -15.0(8) . . . . ?
C3 C2 C5 C4 -14.8(8) . . . . ?
C3 C4 C5 C2 15.0(8) . . . . ?
C5 C2 C3 C4 14.8(8) . . . . ?
N2 C6 C7 C8 -163.5(8) . . . . ?
N2 C6 C7 C10 -58.7(11) . . . . ?
C6 C7 C8 C9 137.9(9) . . . . ?
C6 C7 C10 C9 -133.1(10) . . . . ?
C7 C8 C9 C10 -15.2(8) . . . . ?
C8 C7 C10 C9 -14.6(8) . . . . ?
C8 C9 C10 C7 15.0(9) . . . . ?
C10 C7 C8 C9 15.6(9) . . . . ?
